data_7025901
loop_
_publ_author_name
'Hallett, Andrew J.'
'Adams, Christopher J.'
'Anderson, Kirsty M.'
'Baber, R. Angharad'
'Connelly, Neil G.'
'Prime, Christopher J.'

_publ_section_title
;
 Homo- and heterodinuclear complexes of the tetrakis(pyrazolyl)borate
 ligand.
;
_journal_issue 25
_journal_name_full 'Dalton transactions (Cambridge, England : 2003)'
_journal_page_first 5899
_journal_page_last 5907
_journal_paper_doi 10.1039/c0dt00044b
_journal_volume 39
_journal_year 2010
_chemical_formula_moiety 'C19 H20 B Cl2 Co N8 Rh, C H2 Cl2'
_chemical_formula_sum 'C20 H22 B Cl4 Co N8 Rh'
_chemical_formula_weight 688.91
_chemical_name_systematic
;
?
;
_space_group_IT_number 14
_symmetry_cell_setting monoclinic
_symmetry_space_group_name_Hall '-P 2ybc'
_symmetry_space_group_name_H-M 'P 1 21/c 1'
_atom_sites_solution_hydrogens geom
_atom_sites_solution_primary direct
_atom_sites_solution_secondary difmap
_audit_creation_method SHELXL-97
_cell_angle_alpha 90.00
_cell_angle_beta 116.14(3)
_cell_angle_gamma 90.00
_cell_formula_units_Z 4
_cell_length_a 12.218(2)
_cell_length_b 19.578(4)
_cell_length_c 12.041(2)
_cell_measurement_reflns_used 144
_cell_measurement_temperature 173(2)
_cell_measurement_theta_max 24.5315
_cell_measurement_theta_min 2.8075
_cell_volume 2585.7(10)
_computing_cell_refinement 'Bruker SMART'
_computing_data_collection 'Bruker SMART'
_computing_data_reduction 'Bruker SAINT'
_computing_molecular_graphics 'Bruker SHELXTL'
_computing_publication_material 'Bruker SHELXTL'
_computing_structure_refinement 'SHELXL-97 (Sheldrick, 1997)'
_computing_structure_solution 'SHELXS-97 (Sheldrick, 1990)'
_diffrn_ambient_temperature 173(2)
_diffrn_measured_fraction_theta_full 1.000
_diffrn_measured_fraction_theta_max 1.000
_diffrn_measurement_device_type 'CCD area detector'
_diffrn_measurement_method '\w scans'
_diffrn_radiation_monochromator graphite
_diffrn_radiation_source 'fine-focus sealed tube'
_diffrn_radiation_type MoK\a
_diffrn_radiation_wavelength 0.71073
_diffrn_reflns_av_R_equivalents 0.0720
_diffrn_reflns_av_sigmaI/netI 0.0821
_diffrn_reflns_limit_h_max 15
_diffrn_reflns_limit_h_min -15
_diffrn_reflns_limit_k_max 25
_diffrn_reflns_limit_k_min -25
_diffrn_reflns_limit_l_max 15
_diffrn_reflns_limit_l_min -15
_diffrn_reflns_number 29115
_diffrn_reflns_theta_full 27.48
_diffrn_reflns_theta_max 27.48
_diffrn_reflns_theta_min 1.86
_exptl_absorpt_coefficient_mu 1.720
_exptl_absorpt_correction_T_max 1
_exptl_absorpt_correction_T_min 0.785
_exptl_absorpt_correction_type psi-scan
_exptl_absorpt_process_details XPREP
_exptl_crystal_colour yellow
_exptl_crystal_density_diffrn 1.770
_exptl_crystal_density_method 'not measured'
_exptl_crystal_description needle
_exptl_crystal_F_000 1372
_exptl_crystal_size_max 0.10
_exptl_crystal_size_mid 0.01
_exptl_crystal_size_min 0.01
_refine_diff_density_max 0.758
_refine_diff_density_min -0.873
_refine_diff_density_rms 0.113
_refine_ls_extinction_method none
_refine_ls_goodness_of_fit_ref 0.908
_refine_ls_hydrogen_treatment constr
_refine_ls_matrix_type full
_refine_ls_number_parameters 316
_refine_ls_number_reflns 5926
_refine_ls_number_restraints 0
_refine_ls_restrained_S_all 0.908
_refine_ls_R_factor_all 0.0615
_refine_ls_R_factor_gt 0.0394
_refine_ls_shift/su_max 0.001
_refine_ls_shift/su_mean 0.000
_refine_ls_structure_factor_coef Fsqd
_refine_ls_weighting_details 'calc w=1/[\s^2^(Fo^2^)+(0.0240P)^2^+0.0000P] where P=(Fo^2^+2Fc^2^)/3'
_refine_ls_weighting_scheme calc
_refine_ls_wR_factor_gt 0.0718
_refine_ls_wR_factor_ref 0.0764
_reflns_number_gt 4387
_reflns_number_total 5926
_reflns_threshold_expression >2sigma(I)
_cod_data_source_file c0dt00044b.txt
_cod_data_source_block 11
_cod_original_cell_volume 2585.6(9)
_cod_original_sg_symbol_H-M P2(1)/c
_cod_database_code 7025901

loop_
_symmetry_equiv_pos_as_xyz
'x, y, z'
'-x, y+1/2, -z+1/2'
'-x, -y, -z'
'x, -y-1/2, z-1/2'

loop_
_atom_site_label
_atom_site_type_symbol
_atom_site_fract_x
_atom_site_fract_y
_atom_site_fract_z
_atom_site_U_iso_or_equiv
_atom_site_adp_type
_atom_site_occupancy
_atom_site_symmetry_multiplicity
_atom_site_calc_flag
_atom_site_refinement_flags
Rh1 Rh 0.71382(3) 0.631587(15) 0.25255(3) 0.01110(8) Uani 1 1 d .
Co1 Co 0.76530(5) 0.54635(3) 0.78677(5) 0.01184(12) Uani 1 1 d .
Cl1 Cl 0.89178(8) 0.62898(5) 0.89880(9) 0.0173(2) Uani 1 1 d .
Cl2 Cl 0.67920(9) 0.48418(5) 0.88366(9) 0.0190(2) Uani 1 1 d .
Cl3 Cl 0.28725(13) 0.71480(7) 0.19710(12) 0.0488(4) Uani 1 1 d .
Cl4 Cl 0.18990(12) 0.75143(7) -0.06361(12) 0.0477(4) Uani 1 1 d .
N1 N 0.7089(3) 0.52649(16) 0.2767(3) 0.0151(7) Uani 1 1 d .
N2 N 0.7417(3) 0.49245(15) 0.3855(3) 0.0117(7) Uani 1 1 d .
N3 N 0.8310(3) 0.64252(15) 0.4380(3) 0.0125(7) Uani 1 1 d .
N4 N 0.8598(3) 0.59217(15) 0.5260(3) 0.0109(7) Uani 1 1 d .
N5 N 0.8538(3) 0.48066(16) 0.7283(3) 0.0141(7) Uani 1 1 d .
N6 N 0.8514(3) 0.47929(15) 0.6132(3) 0.0114(7) Uani 1 1 d .
N7 N 0.6489(3) 0.57503(15) 0.6174(3) 0.0117(7) Uani 1 1 d .
N8 N 0.6562(3) 0.55297(15) 0.5126(3) 0.0106(7) Uani 1 1 d .
C1 C 0.6559(3) 0.6288(2) 0.0591(3) 0.0167(9) Uani 1 1 d .
H1A H 0.6640 0.5875 0.0144 0.020 Uiso 1 1 calc R
C2 C 0.5566(3) 0.6404(2) 0.0834(3) 0.0191(9) Uani 1 1 d .
H2A H 0.4862 0.6082 0.0575 0.023 Uiso 1 1 calc R
C3 C 0.7550(3) 0.72322(18) 0.1837(3) 0.0131(8) Uani 1 1 d .
H3A H 0.8339 0.7483 0.2273 0.016 Uiso 1 1 calc R
C4 C 0.6556(4) 0.7344(2) 0.2067(4) 0.0178(9) Uani 1 1 d .
H4A H 0.6553 0.7684 0.2685 0.021 Uiso 1 1 calc R
C5 C 0.5423(4) 0.7183(2) 0.0849(4) 0.0199(9) Uani 1 1 d .
H5A H 0.4621 0.7364 0.0753 0.024 Uiso 1 1 calc R
C6 C 0.7050(3) 0.69934(19) 0.0488(4) 0.0153(9) Uani 1 1 d .
H6A H 0.7613 0.7017 0.0088 0.018 Uiso 1 1 calc R
C7 C 0.5862(4) 0.7408(2) -0.0111(4) 0.0201(9) Uani 1 1 d .
H7A H 0.5316 0.7253 -0.0960 0.024 Uiso 1 1 calc R
H7B H 0.6003 0.7906 -0.0102 0.024 Uiso 1 1 calc R
C8 C 0.9136(3) 0.6920(2) 0.4911(4) 0.0155(9) Uani 1 1 d .
H8A H 0.9166 0.7333 0.4513 0.019 Uiso 1 1 calc R
C9 C 0.9940(3) 0.6751(2) 0.6115(4) 0.0172(9) Uani 1 1 d .
H9A H 1.0602 0.7015 0.6685 0.021 Uiso 1 1 calc R
C10 C 0.9569(3) 0.61217(19) 0.6301(3) 0.0139(8) Uani 1 1 d .
H10A H 0.9937 0.5865 0.7045 0.017 Uiso 1 1 calc R
C11 C 0.6681(4) 0.4790(2) 0.1882(4) 0.0195(9) Uani 1 1 d .
H11A H 0.6385 0.4883 0.1023 0.023 Uiso 1 1 calc R
C12 C 0.6745(3) 0.4144(2) 0.2382(4) 0.0184(9) Uani 1 1 d .
H12A H 0.6522 0.3721 0.1953 0.022 Uiso 1 1 calc R
C13 C 0.7203(3) 0.4251(2) 0.3630(4) 0.0170(9) Uani 1 1 d .
H13A H 0.7346 0.3908 0.4236 0.020 Uiso 1 1 calc R
C14 C 0.5342(3) 0.59705(18) 0.5800(4) 0.0137(8) Uani 1 1 d .
H14A H 0.5032 0.6152 0.6337 0.016 Uiso 1 1 calc R
C15 C 0.4667(3) 0.59002(19) 0.4538(4) 0.0144(9) Uani 1 1 d .
H15A H 0.3836 0.6018 0.4054 0.017 Uiso 1 1 calc R
C16 C 0.5467(3) 0.56213(18) 0.4135(4) 0.0131(8) Uani 1 1 d .
H16A H 0.5281 0.5512 0.3302 0.016 Uiso 1 1 calc R
C17 C 0.9436(3) 0.4388(2) 0.7992(4) 0.0185(9) Uani 1 1 d .
H17A H 0.9655 0.4297 0.8838 0.022 Uiso 1 1 calc R
C18 C 1.0007(4) 0.4106(2) 0.7333(4) 0.0200(9) Uani 1 1 d .
H18A H 1.0667 0.3792 0.7621 0.024 Uiso 1 1 calc R
C19 C 0.9416(3) 0.4379(2) 0.6182(4) 0.0173(9) Uani 1 1 d .
H19A H 0.9609 0.4291 0.5513 0.021 Uiso 1 1 calc R
C20 C 0.2023(4) 0.6858(3) 0.0417(5) 0.0470(15) Uani 1 1 d .
H20A H 0.2434 0.6458 0.0267 0.056 Uiso 1 1 calc R
H20B H 0.1198 0.6715 0.0289 0.056 Uiso 1 1 calc R
B1 B 0.7770(4) 0.5297(2) 0.5099(4) 0.0115(9) Uani 1 1 d .

loop_
_atom_site_aniso_label
_atom_site_aniso_U_11
_atom_site_aniso_U_22
_atom_site_aniso_U_33
_atom_site_aniso_U_23
_atom_site_aniso_U_13
_atom_site_aniso_U_12
Rh1 0.01406(15) 0.00924(15) 0.01098(16) 0.00014(13) 0.00643(12) -0.00054(13)
Co1 0.0137(3) 0.0120(3) 0.0108(3) -0.0007(2) 0.0063(2) -0.0005(2)
Cl1 0.0197(5) 0.0135(5) 0.0154(5) -0.0010(4) 0.0046(4) -0.0009(4)
Cl2 0.0272(6) 0.0181(5) 0.0172(5) -0.0019(4) 0.0149(5) -0.0042(4)
Cl3 0.0590(9) 0.0502(9) 0.0373(8) 0.0054(7) 0.0212(7) 0.0076(7)
Cl4 0.0505(8) 0.0525(9) 0.0329(8) 0.0029(6) 0.0119(7) -0.0034(7)
N1 0.0195(18) 0.0167(18) 0.0108(18) 0.0002(14) 0.0081(15) -0.0029(14)
N2 0.0159(17) 0.0094(16) 0.0112(17) 0.0010(13) 0.0072(14) -0.0001(13)
N3 0.0150(17) 0.0071(17) 0.0169(18) 0.0013(13) 0.0084(14) 0.0011(13)
N4 0.0140(17) 0.0105(17) 0.0090(17) 0.0010(13) 0.0058(14) 0.0015(13)
N5 0.0175(17) 0.0153(18) 0.0117(18) 0.0009(14) 0.0085(14) 0.0017(14)
N6 0.0120(16) 0.0130(17) 0.0117(17) 0.0009(13) 0.0075(14) 0.0010(13)
N7 0.0137(16) 0.0103(16) 0.0134(18) -0.0011(13) 0.0080(14) -0.0003(13)
N8 0.0108(16) 0.0109(16) 0.0092(17) 0.0005(13) 0.0036(13) -0.0014(13)
C1 0.028(2) 0.0100(19) 0.011(2) -0.0016(17) 0.0081(18) -0.0001(18)
C2 0.019(2) 0.022(2) 0.012(2) -0.0023(18) 0.0041(17) -0.0072(18)
C3 0.018(2) 0.0064(19) 0.014(2) 0.0025(16) 0.0060(17) -0.0006(16)
C4 0.025(2) 0.013(2) 0.015(2) -0.0027(17) 0.0081(19) 0.0062(18)
C5 0.014(2) 0.028(2) 0.018(2) 0.0044(19) 0.0070(18) 0.0095(18)
C6 0.020(2) 0.015(2) 0.017(2) 0.0011(17) 0.0130(18) -0.0006(17)
C7 0.029(2) 0.020(2) 0.014(2) 0.0042(18) 0.0114(19) 0.0044(19)
C8 0.018(2) 0.012(2) 0.020(2) -0.0001(17) 0.0115(18) 0.0010(17)
C9 0.017(2) 0.017(2) 0.020(2) -0.0033(17) 0.0099(18) -0.0054(17)
C10 0.013(2) 0.020(2) 0.008(2) 0.0002(16) 0.0038(16) -0.0002(16)
C11 0.028(2) 0.019(2) 0.011(2) -0.0023(17) 0.0081(19) -0.0053(19)
C12 0.024(2) 0.013(2) 0.019(2) -0.0021(17) 0.0109(19) -0.0025(17)
C13 0.020(2) 0.013(2) 0.023(2) 0.0028(18) 0.0142(19) -0.0008(17)
C14 0.014(2) 0.0066(19) 0.024(2) 0.0030(16) 0.0125(18) 0.0006(16)
C15 0.0098(19) 0.012(2) 0.019(2) 0.0060(17) 0.0044(17) 0.0013(16)
C16 0.015(2) 0.0078(19) 0.013(2) 0.0025(16) 0.0032(17) -0.0031(16)
C17 0.021(2) 0.022(2) 0.010(2) 0.0064(17) 0.0057(18) 0.0049(18)
C18 0.021(2) 0.020(2) 0.021(2) 0.0047(18) 0.0103(19) 0.0083(18)
C19 0.019(2) 0.020(2) 0.018(2) 0.0021(18) 0.0120(18) 0.0069(17)
C20 0.037(3) 0.036(3) 0.052(4) 0.017(3) 0.006(3) 0.000(3)
B1 0.014(2) 0.012(2) 0.010(2) -0.0015(18) 0.0070(18) -0.0001(18)

loop_
_atom_type_symbol
_atom_type_description
_atom_type_scat_dispersion_real
_atom_type_scat_dispersion_imag
_atom_type_scat_source
C C 0.0033 0.0016 'International Tables Vol C Tables 4.2.6.8 and 6.1.1.4'
H H 0.0000 0.0000 'International Tables Vol C Tables 4.2.6.8 and 6.1.1.4'
B B 0.0013 0.0007 'International Tables Vol C Tables 4.2.6.8 and 6.1.1.4'
N N 0.0061 0.0033 'International Tables Vol C Tables 4.2.6.8 and 6.1.1.4'
Cl Cl 0.1484 0.1585 'International Tables Vol C Tables 4.2.6.8 and 6.1.1.4'
Rh Rh -1.1178 0.9187 'International Tables Vol C Tables 4.2.6.8 and 6.1.1.4'
Co Co 0.3494 0.9721 'International Tables Vol C Tables 4.2.6.8 and 6.1.1.4'

loop_
_geom_angle_atom_site_label_1
_geom_angle_atom_site_label_2
_geom_angle_atom_site_label_3
_geom_angle
N3 Rh1 N1 90.00(12)
N3 Rh1 C2 160.27(14)
N1 Rh1 C2 98.43(14)
N3 Rh1 C1 158.31(13)
N1 Rh1 C1 96.44(14)
C2 Rh1 C1 38.37(14)
N3 Rh1 C4 100.15(13)
N1 Rh1 C4 160.92(14)
C2 Rh1 C4 67.16(15)
C1 Rh1 C4 80.04(15)
N3 Rh1 C3 99.41(13)
N1 Rh1 C3 156.03(13)
C2 Rh1 C3 79.93(15)
C1 Rh1 C3 67.33(15)
C4 Rh1 C3 37.80(14)
N7 Co1 N5 94.26(13)
N7 Co1 Cl1 114.04(10)
N5 Co1 Cl1 109.97(10)
N7 Co1 Cl2 113.57(9)
N5 Co1 Cl2 106.53(10)
Cl1 Co1 Cl2 115.93(4)
C11 N1 N2 106.0(3)
C11 N1 Rh1 126.9(3)
N2 N1 Rh1 127.1(2)
C13 N2 N1 109.6(3)
C13 N2 B1 127.1(3)
N1 N2 B1 122.6(3)
C8 N3 N4 105.5(3)
C8 N3 Rh1 127.5(3)
N4 N3 Rh1 125.4(2)
C10 N4 N3 109.2(3)
C10 N4 B1 127.3(3)
N3 N4 B1 122.7(3)
C17 N5 N6 106.2(3)
C17 N5 Co1 126.2(3)
N6 N5 Co1 126.4(2)
C19 N6 N5 108.3(3)
C19 N6 B1 127.2(3)
N5 N6 B1 123.2(3)
C14 N7 N8 105.9(3)
C14 N7 Co1 127.3(3)
N8 N7 Co1 123.2(2)
C16 N8 N7 109.2(3)
C16 N8 B1 126.6(3)
N7 N8 B1 123.8(3)
C2 C1 C6 106.2(3)
C2 C1 Rh1 70.3(2)
C6 C1 Rh1 96.5(2)
C2 C1 H1A 123.3
C6 C1 H1A 123.3
Rh1 C1 H1A 123.3
C1 C2 C5 106.3(3)
C1 C2 Rh1 71.3(2)
C5 C2 Rh1 97.5(2)
C1 C2 H2A 122.9
C5 C2 H2A 122.9
Rh1 C2 H2A 122.9
C4 C3 C6 106.6(3)
C4 C3 Rh1 71.0(2)
C6 C3 Rh1 95.9(2)
C4 C3 H3A 123.2
C6 C3 H3A 123.2
Rh1 C3 H3A 123.2
C3 C4 C5 106.2(3)
C3 C4 Rh1 71.2(2)
C5 C4 Rh1 96.4(2)
C3 C4 H4A 123.2
C5 C4 H4A 123.2
Rh1 C4 H4A 123.2
C2 C5 C7 101.3(3)
C2 C5 C4 98.9(3)
C7 C5 C4 101.1(3)
C2 C5 H5A 117.5
C7 C5 H5A 117.5
C4 C5 H5A 117.5
C1 C6 C3 100.2(3)
C1 C6 C7 101.0(3)
C3 C6 C7 100.9(3)
C1 C6 H6A 117.2
C3 C6 H6A 117.2
C7 C6 H6A 117.2
C6 C7 C5 93.8(3)
C6 C7 H7A 113.0
C5 C7 H7A 113.0
C6 C7 H7B 113.0
C5 C7 H7B 113.0
H7A C7 H7B 110.4
N3 C8 C9 111.4(4)
N3 C8 H8A 124.3
C9 C8 H8A 124.3
C10 C9 C8 104.7(3)
C10 C9 H9A 127.7
C8 C9 H9A 127.7
N4 C10 C9 109.2(3)
N4 C10 H10A 125.4
C9 C10 H10A 125.4
N1 C11 C12 111.0(4)
N1 C11 H11A 124.5
C12 C11 H11A 124.5
C13 C12 C11 104.7(4)
C13 C12 H12A 127.6
C11 C12 H12A 127.6
N2 C13 C12 108.7(4)
N2 C13 H13A 125.7
C12 C13 H13A 125.7
N7 C14 C15 111.5(3)
N7 C14 H14A 124.2
C15 C14 H14A 124.2
C14 C15 C16 104.8(3)
C14 C15 H15A 127.6
C16 C15 H15A 127.6
N8 C16 C15 108.6(3)
N8 C16 H16A 125.7
C15 C16 H16A 125.7
N5 C17 C18 111.1(4)
N5 C17 H17A 124.4
C18 C17 H17A 124.4
C19 C18 C17 104.6(3)
C19 C18 H18A 127.7
C17 C18 H18A 127.7
N6 C19 C18 109.8(3)
N6 C19 H19A 125.1
C18 C19 H19A 125.1
Cl4 C20 Cl3 110.3(3)
Cl4 C20 H20A 109.6
Cl3 C20 H20A 109.6
Cl4 C20 H20B 109.6
Cl3 C20 H20B 109.6
H20A C20 H20B 108.1
N6 B1 N4 106.6(3)
N6 B1 N2 107.1(3)
N4 B1 N2 112.5(3)
N6 B1 N8 113.5(3)
N4 B1 N8 109.9(3)
N2 B1 N8 107.2(3)

loop_
_geom_bond_atom_site_label_1
_geom_bond_atom_site_label_2
_geom_bond_distance
Rh1 N3 2.065(3)
Rh1 N1 2.083(3)
Rh1 C2 2.102(4)
Rh1 C1 2.116(4)
Rh1 C4 2.124(4)
Rh1 C3 2.128(4)
Co1 N7 1.985(3)
Co1 N5 1.997(3)
Co1 Cl1 2.2334(12)
Co1 Cl2 2.2429(11)
Cl3 C20 1.786(5)
Cl4 C20 1.764(5)
N1 C11 1.334(5)
N1 N2 1.363(4)
N2 C13 1.348(5)
N2 B1 1.547(5)
N3 C8 1.340(5)
N3 N4 1.375(4)
N4 C10 1.350(4)
N4 B1 1.543(5)
N5 C17 1.333(5)
N5 N6 1.374(4)
N6 C19 1.348(4)
N6 B1 1.534(5)
N7 C14 1.340(4)
N7 N8 1.374(4)
N8 C16 1.356(4)
N8 B1 1.558(5)
C1 C2 1.386(5)
C1 C6 1.532(5)
C1 H1A 1.0000
C2 C5 1.536(5)
C2 H2A 1.0000
C3 C4 1.377(5)
C3 C6 1.535(5)
C3 H3A 1.0000
C4 C5 1.541(5)
C4 H4A 1.0000
C5 C7 1.537(5)
C5 H5A 1.0000
C6 C7 1.537(5)
C6 H6A 1.0000
C7 H7A 0.9900
C7 H7B 0.9900
C8 C9 1.386(5)
C8 H8A 0.9500
C9 C10 1.365(5)
C9 H9A 0.9500
C10 H10A 0.9500
C11 C12 1.389(5)
C11 H11A 0.9500
C12 C13 1.369(5)
C12 H12A 0.9500
C13 H13A 0.9500
C14 C15 1.379(5)
C14 H14A 0.9500
C15 C16 1.380(5)
C15 H15A 0.9500
C16 H16A 0.9500
C17 C18 1.381(5)
C17 H17A 0.9500
C18 C19 1.358(5)
C18 H18A 0.9500
C19 H19A 0.9500
C20 H20A 0.9900
C20 H20B 0.9900
